data_7157501
loop_
_publ_author_name
'Liu, Jing'
'Wang, Shi-Meng'
'Qin, Hua-Li'

_publ_section_title
;
 Light-induced [2 + 2] cycloadditions for the construction of
 cyclobutane-fused pyridinyl sulfonyl fluorides.
;
_journal_issue 21
_journal_name_full 'Organic &amp; biomolecular chemistry'
_journal_page_first 4019
_journal_page_last 4023
_journal_paper_doi 10.1039/d0ob00814a
_journal_volume 18
_journal_year 2020
_chemical_formula_sum 'C8 H12 F N O4 S'
_chemical_formula_weight 237.25
_space_group_IT_number 2
_space_group_name_Hall '-P 1'
_space_group_name_H-M_alt 'P -1'
_symmetry_cell_setting triclinic
_symmetry_space_group_name_H-M 'P -1'
_atom_sites_solution_hydrogens geom
_atom_sites_solution_primary direct
_atom_sites_solution_secondary difmap
_audit_creation_method SHELXL-97
_audit_update_record
;
2019-09-16 deposited with the CCDC.	2020-05-12 downloaded from the CCDC.
;
_cell_angle_alpha 79.6510(10)
_cell_angle_beta 81.793(2)
_cell_angle_gamma 80.0050(10)
_cell_formula_units_Z 2
_cell_length_a 6.9928(5)
_cell_length_b 7.7011(6)
_cell_length_c 10.3093(9)
_cell_measurement_reflns_used 1609
_cell_measurement_temperature 298(2)
_cell_measurement_theta_max 28.209
_cell_measurement_theta_min 2.732
_cell_volume 534.28(7)
_computing_cell_refinement 'Bruker SMART'
_computing_data_collection 'Bruker SMART'
_computing_data_reduction 'Bruker SAINT'
_computing_molecular_graphics 'Bruker SHELXTL'
_computing_publication_material 'Bruker SHELXTL'
_computing_structure_refinement 'SHELXL-97 (Sheldrick, 1997)'
_computing_structure_solution 'SHELXS-97 (Sheldrick, 1990)'
_diffrn_ambient_temperature 298(2)
_diffrn_measured_fraction_theta_full 0.981
_diffrn_measured_fraction_theta_max 0.981
_diffrn_measurement_device_type 'CCD area detector'
_diffrn_measurement_method 'phi and omega scans'
_diffrn_radiation_monochromator graphite
_diffrn_radiation_source 'fine-focus sealed tube'
_diffrn_radiation_type MoK\a
_diffrn_radiation_wavelength 0.71073
_diffrn_reflns_av_R_equivalents 0.0197
_diffrn_reflns_av_sigmaI/netI 0.0330
_diffrn_reflns_limit_h_max 7
_diffrn_reflns_limit_h_min -8
_diffrn_reflns_limit_k_max 9
_diffrn_reflns_limit_k_min -7
_diffrn_reflns_limit_l_max 8
_diffrn_reflns_limit_l_min -12
_diffrn_reflns_number 2675
_diffrn_reflns_theta_full 25.02
_diffrn_reflns_theta_max 25.02
_diffrn_reflns_theta_min 2.72
_exptl_absorpt_coefficient_mu 0.312
_exptl_absorpt_correction_T_max 0.8961
_exptl_absorpt_correction_T_min 0.8648
_exptl_absorpt_correction_type multi-scan
_exptl_absorpt_process_details sadabs
_exptl_crystal_density_diffrn 1.475
_exptl_crystal_density_meas 0
_exptl_crystal_density_method 'not measured'
_exptl_crystal_F_000 248
_exptl_crystal_size_max 0.48
_exptl_crystal_size_mid 0.40
_exptl_crystal_size_min 0.36
_refine_diff_density_max 0.254
_refine_diff_density_min -0.290
_refine_diff_density_rms 0.047
_refine_ls_extinction_method none
_refine_ls_goodness_of_fit_ref 1.067
_refine_ls_hydrogen_treatment mixed
_refine_ls_matrix_type full
_refine_ls_number_parameters 136
_refine_ls_number_reflns 1849
_refine_ls_number_restraints 0
_refine_ls_restrained_S_all 1.067
_refine_ls_R_factor_all 0.0492
_refine_ls_R_factor_gt 0.0402
_refine_ls_shift/su_max 0.000
_refine_ls_shift/su_mean 0.000
_refine_ls_structure_factor_coef Fsqd
_refine_ls_weighting_details 'calc w=1/[\s^2^(Fo^2^)+(0.0512P)^2^+0.2393P] where P=(Fo^2^+2Fc^2^)/3'
_refine_ls_weighting_scheme calc
_refine_ls_wR_factor_gt 0.1065
_refine_ls_wR_factor_ref 0.1132
_reflns_number_gt 1528
_reflns_number_total 1849
_reflns_threshold_expression >2sigma(I)
_cod_data_source_file d0ob00814a2.cif
_cod_data_source_block 190909f
_cod_depositor_comments
;
The following automatic conversions were performed:

data item '_symmetry_cell_setting' value 'Triclinic' was changed to
'triclinic' in accordance with the
/home/data/users/saulius/crontab/automatic-downloads/rss-feeds/RSC/lib/dictionaries/cif_core.dic
dictionary named 'cif_core.dic' version 2.4.2 last updated on
2011-04-26.

Automatic conversion script
Id: cif_fix_values 7556 2019-12-06 15:28:31Z antanas 

 Adding full bibliography for 7157501.cif.
;
_cod_original_sg_symbol_H-M P-1
_cod_database_code 7157501

loop_
_symmetry_equiv_pos_as_xyz
'x, y, z'
'-x, -y, -z'

loop_
_atom_site_label
_atom_site_type_symbol
_atom_site_fract_x
_atom_site_fract_y
_atom_site_fract_z
_atom_site_U_iso_or_equiv
_atom_site_adp_type
_atom_site_occupancy
_atom_site_symmetry_multiplicity
_atom_site_calc_flag
_atom_site_refinement_flags
_atom_site_disorder_assembly
_atom_site_disorder_group
F1 F 0.7129(3) 0.0568(3) 0.0332(2) 0.0935(6) Uani 1 1 d . . .
N1 N 0.0590(3) 0.4696(2) 0.27935(18) 0.0401(4) Uani 1 1 d . . .
O1 O -0.2202(2) 0.4403(2) 0.41821(17) 0.0525(5) Uani 1 1 d . . .
O2 O 0.8158(3) 0.0726(3) 0.2416(2) 0.0657(5) Uani 1 1 d . . .
O3 O 0.7016(3) 0.3427(2) 0.09646(19) 0.0633(5) Uani 1 1 d . . .
O4 O 0.5485(3) 0.2835(2) 0.6467(2) 0.0661(5) Uani 1 1 d . . .
H4C H 0.6322 0.3163 0.5828 0.079 Uiso 1 1 d R . .
H4D H 0.4425 0.3556 0.6390 0.079 Uiso 1 1 d R . .
S1 S 0.68363(9) 0.15978(8) 0.14579(7) 0.0518(2) Uani 1 1 d . . .
C1 C -0.0449(3) 0.3851(3) 0.3837(2) 0.0385(5) Uani 1 1 d . . .
C2 C 0.0566(3) 0.2236(3) 0.4617(2) 0.0429(5) Uani 1 1 d . . .
H2 H -0.0170 0.1591 0.5298 0.052 Uiso 1 1 calc R . .
C3 C 0.2460(3) 0.1661(3) 0.4399(2) 0.0447(5) Uani 1 1 d . . .
H3 H 0.3007 0.0657 0.4946 0.054 Uiso 1 1 calc R . .
C4 C 0.3743(3) 0.2574(3) 0.3305(2) 0.0377(5) Uani 1 1 d . . .
H4 H 0.4808 0.3017 0.3607 0.045 Uiso 1 1 calc R . .
C5 C 0.2583(3) 0.3964(3) 0.2316(2) 0.0378(5) Uani 1 1 d . . .
H5 H 0.3336 0.4935 0.1938 0.045 Uiso 1 1 calc R . .
C6 C 0.2848(3) 0.2596(3) 0.1353(2) 0.0464(6) Uani 1 1 d . . .
H6A H 0.3343 0.3052 0.0451 0.056 Uiso 1 1 calc R . .
H6B H 0.1697 0.2044 0.1369 0.056 Uiso 1 1 calc R . .
C7 C 0.4427(3) 0.1419(3) 0.2169(2) 0.0406(5) Uani 1 1 d . . .
H7 H 0.4195 0.0179 0.2434 0.049 Uiso 1 1 calc R . .
C8 C -0.0317(4) 0.6313(3) 0.1995(3) 0.0612(7) Uani 1 1 d . . .
H8A H -0.1577 0.6720 0.2436 0.092 Uiso 1 1 calc R . .
H8B H -0.0468 0.6055 0.1141 0.092 Uiso 1 1 calc R . .
H8C H 0.0496 0.7225 0.1883 0.092 Uiso 1 1 calc R . .

loop_
_atom_site_aniso_label
_atom_site_aniso_U_11
_atom_site_aniso_U_22
_atom_site_aniso_U_33
_atom_site_aniso_U_23
_atom_site_aniso_U_13
_atom_site_aniso_U_12
F1 0.0838(13) 0.1142(16) 0.0909(13) -0.0551(12) 0.0183(10) -0.0214(11)
N1 0.0392(10) 0.0339(9) 0.0420(10) 0.0004(8) 0.0000(8) -0.0017(8)
O1 0.0413(9) 0.0498(10) 0.0590(11) -0.0037(8) 0.0066(8) -0.0020(7)
O2 0.0416(10) 0.0690(12) 0.0800(13) 0.0024(10) -0.0147(9) 0.0014(8)
O3 0.0595(11) 0.0497(10) 0.0738(13) 0.0072(9) 0.0085(9) -0.0205(8)
O4 0.0578(11) 0.0535(11) 0.0755(13) 0.0093(9) 0.0022(9) -0.0052(9)
S1 0.0393(3) 0.0516(4) 0.0599(4) -0.0058(3) 0.0064(3) -0.0069(3)
C1 0.0391(12) 0.0350(11) 0.0420(12) -0.0077(10) -0.0011(9) -0.0082(9)
C2 0.0472(13) 0.0377(12) 0.0410(12) -0.0001(10) 0.0039(10) -0.0121(10)
C3 0.0488(13) 0.0404(12) 0.0413(12) 0.0041(10) -0.0065(10) -0.0067(10)
C4 0.0357(11) 0.0389(12) 0.0396(12) -0.0038(9) -0.0053(9) -0.0104(9)
C5 0.0366(11) 0.0367(11) 0.0383(12) -0.0009(9) -0.0003(9) -0.0092(9)
C6 0.0399(12) 0.0569(14) 0.0438(13) -0.0111(11) -0.0058(10) -0.0071(10)
C7 0.0375(11) 0.0346(11) 0.0490(13) -0.0041(10) 0.0004(10) -0.0108(9)
C8 0.0625(17) 0.0485(14) 0.0574(16) 0.0094(12) 0.0023(13) 0.0076(12)

loop_
_atom_type_symbol
_atom_type_description
_atom_type_scat_dispersion_real
_atom_type_scat_dispersion_imag
_atom_type_scat_source
C C 0.0033 0.0016 'International Tables Vol C Tables 4.2.6.8 and 6.1.1.4'
H H 0.0000 0.0000 'International Tables Vol C Tables 4.2.6.8 and 6.1.1.4'
N N 0.0061 0.0033 'International Tables Vol C Tables 4.2.6.8 and 6.1.1.4'
O O 0.0106 0.0060 'International Tables Vol C Tables 4.2.6.8 and 6.1.1.4'
F F 0.0171 0.0103 'International Tables Vol C Tables 4.2.6.8 and 6.1.1.4'
S S 0.1246 0.1234 'International Tables Vol C Tables 4.2.6.8 and 6.1.1.4'

loop_
_geom_angle_atom_site_label_1
_geom_angle_atom_site_label_2
_geom_angle_atom_site_label_3
_geom_angle
_geom_angle_site_symmetry_1
_geom_angle_site_symmetry_3
_geom_angle_publ_flag
C1 N1 C5 122.35(18) . . ?
C1 N1 C8 120.51(19) . . ?
C5 N1 C8 116.83(18) . . ?
H4C O4 H4D 108.0 . . ?
O3 S1 O2 114.53(12) . . ?
O3 S1 F1 109.86(13) . . ?
O2 S1 F1 109.00(13) . . ?
O3 S1 C7 110.03(11) . . ?
O2 S1 C7 108.84(11) . . ?
F1 S1 C7 104.05(11) . . ?
O1 C1 N1 122.4(2) . . ?
O1 C1 C2 119.8(2) . . ?
N1 C1 C2 117.81(19) . . ?
C3 C2 C1 123.6(2) . . ?
C3 C2 H2 118.2 . . ?
C1 C2 H2 118.2 . . ?
C2 C3 C4 122.0(2) . . ?
C2 C3 H3 119.0 . . ?
C4 C3 H3 119.0 . . ?
C3 C4 C5 112.97(18) . . ?
C3 C4 C7 111.36(17) . . ?
C5 C4 C7 88.32(15) . . ?
C3 C4 H4 113.9 . . ?
C5 C4 H4 113.9 . . ?
C7 C4 H4 113.9 . . ?
N1 C5 C4 117.18(17) . . ?
N1 C5 C6 117.73(18) . . ?
C4 C5 C6 90.17(16) . . ?
N1 C5 H5 110.1 . . ?
C4 C5 H5 110.1 . . ?
C6 C5 H5 110.1 . . ?
C5 C6 C7 89.07(16) . . ?
C5 C6 H6A 113.8 . . ?
C7 C6 H6A 113.8 . . ?
C5 C6 H6B 113.8 . . ?
C7 C6 H6B 113.8 . . ?
H6A C6 H6B 111.0 . . ?
C6 C7 C4 89.21(16) . . ?
C6 C7 S1 114.04(16) . . ?
C4 C7 S1 112.42(14) . . ?
C6 C7 H7 113.0 . . ?
C4 C7 H7 113.0 . . ?
S1 C7 H7 113.0 . . ?
N1 C8 H8A 109.5 . . ?
N1 C8 H8B 109.5 . . ?
H8A C8 H8B 109.5 . . ?
N1 C8 H8C 109.5 . . ?
H8A C8 H8C 109.5 . . ?
H8B C8 H8C 109.5 . . ?

loop_
_geom_bond_atom_site_label_1
_geom_bond_atom_site_label_2
_geom_bond_distance
_geom_bond_site_symmetry_2
_geom_bond_publ_flag
F1 S1 1.4917(19) . ?
N1 C1 1.341(3) . ?
N1 C5 1.461(3) . ?
N1 C8 1.462(3) . ?
O1 C1 1.248(3) . ?
O2 S1 1.4451(19) . ?
O3 S1 1.4297(18) . ?
O4 H4C 0.8500 . ?
O4 H4D 0.8500 . ?
S1 C7 1.757(2) . ?
C1 C2 1.481(3) . ?
C2 C3 1.322(3) . ?
C2 H2 0.9300 . ?
C3 C4 1.489(3) . ?
C3 H3 0.9300 . ?
C4 C5 1.544(3) . ?
C4 C7 1.568(3) . ?
C4 H4 0.9800 . ?
C5 C6 1.544(3) . ?
C5 H5 0.9800 . ?
C6 C7 1.547(3) . ?
C6 H6A 0.9700 . ?
C6 H6B 0.9700 . ?
C7 H7 0.9800 . ?
C8 H8A 0.9600 . ?
C8 H8B 0.9600 . ?
C8 H8C 0.9600 . ?

loop_
_geom_torsion_atom_site_label_1
_geom_torsion_atom_site_label_2
_geom_torsion_atom_site_label_3
_geom_torsion_atom_site_label_4
_geom_torsion
_geom_torsion_site_symmetry_1
_geom_torsion_site_symmetry_2
_geom_torsion_site_symmetry_3
_geom_torsion_site_symmetry_4
_geom_torsion_publ_flag
C5 N1 C1 O1 -174.2(2) . . . . ?
C8 N1 C1 O1 -0.9(3) . . . . ?
C5 N1 C1 C2 7.6(3) . . . . ?
C8 N1 C1 C2 -179.1(2) . . . . ?
O1 C1 C2 C3 -173.2(2) . . . . ?
N1 C1 C2 C3 5.0(3) . . . . ?
C1 C2 C3 C4 -1.9(4) . . . . ?
C2 C3 C4 C5 -11.8(3) . . . . ?
C2 C3 C4 C7 -109.3(2) . . . . ?
C1 N1 C5 C4 -21.6(3) . . . . ?
C8 N1 C5 C4 164.8(2) . . . . ?
C1 N1 C5 C6 84.2(3) . . . . ?
C8 N1 C5 C6 -89.4(3) . . . . ?
C3 C4 C5 N1 22.6(3) . . . . ?
C7 C4 C5 N1 135.16(18) . . . . ?
C3 C4 C5 C6 -99.0(2) . . . . ?
C7 C4 C5 C6 13.51(15) . . . . ?
N1 C5 C6 C7 -134.87(19) . . . . ?
C4 C5 C6 C7 -13.69(16) . . . . ?
C5 C6 C7 C4 13.49(16) . . . . ?
C5 C6 C7 S1 -100.81(16) . . . . ?
C3 C4 C7 C6 100.6(2) . . . . ?
C5 C4 C7 C6 -13.49(16) . . . . ?
C3 C4 C7 S1 -143.64(17) . . . . ?
C5 C4 C7 S1 102.30(16) . . . . ?
O3 S1 C7 C6 42.77(19) . . . . ?
O2 S1 C7 C6 169.02(16) . . . . ?
F1 S1 C7 C6 -74.87(18) . . . . ?
O3 S1 C7 C4 -56.89(18) . . . . ?
O2 S1 C7 C4 69.36(18) . . . . ?
F1 S1 C7 C4 -174.53(16) . . . . ?
